data_7702221
loop_
_publ_author_name
'Gu, Jin-Zhong'
'Cai, Yan'
'Wen, Min'
'Shi, Zi-Fa'
'Kirillov, Alexander M.'

_publ_section_title
;
 A new series of Cd(ii) metal-organic architectures driven by soft
 ether-bridged tricarboxylate spacers: synthesis, structural and
 topological versatility, and photocatalytic properties.
;
_journal_issue 40
_journal_name_full 'Dalton transactions (Cambridge, England : 2003)'
_journal_page_first 14327
_journal_page_last 14339
_journal_paper_doi 10.1039/c8dt02467g
_journal_volume 47
_journal_year 2018
_chemical_formula_sum 'C62 H52 Cd3 N6 O19'
_chemical_formula_weight 1522.29
_space_group_crystal_system triclinic
_space_group_IT_number 2
_space_group_name_Hall '-P 1'
_space_group_name_H-M_alt 'P -1'
_atom_sites_solution_hydrogens mixed
_audit_creation_method SHELXL-2014/7
_audit_update_record
;
2018-08-04 deposited with the CCDC.
2018-08-20 downloaded from the CCDC.
;
_cell_angle_alpha 107.862(6)
_cell_angle_beta 99.739(5)
_cell_angle_gamma 101.247(6)
_cell_formula_units_Z 2
_cell_length_a 9.5391(6)
_cell_length_b 17.7666(13)
_cell_length_c 20.4954(12)
_cell_measurement_reflns_used 20160
_cell_measurement_temperature 293(2)
_cell_measurement_theta_max 25.050
_cell_measurement_theta_min 3.315
_cell_volume 3143.5(4)
_computing_cell_refinement 'Bruker SAINT'
_computing_data_collection 'Bruker APEX2'
_computing_data_reduction 'Bruker SAINT'
_computing_molecular_graphics 'Bruker SHELXTL'
_computing_publication_material 'Bruker SHELXTL'
_computing_structure_refinement 'SHELXL-2014/7 (Sheldrick, 2014)'
_computing_structure_solution 'SHELXL-2014/7 (Sheldrick, 2014)'
_diffrn_ambient_temperature 293(2)
_diffrn_measured_fraction_theta_full 0.997
_diffrn_measured_fraction_theta_max 0.997
_diffrn_measurement_device_type 'Bruker APE-II CCD'
_diffrn_measurement_method '\f and \w scans'
_diffrn_radiation_type MoK\a
_diffrn_radiation_wavelength 0.71073
_diffrn_reflns_av_R_equivalents 0.0581
_diffrn_reflns_av_unetI/netI 0.1153
_diffrn_reflns_Laue_measured_fraction_full 0.997
_diffrn_reflns_Laue_measured_fraction_max 0.997
_diffrn_reflns_limit_h_max 11
_diffrn_reflns_limit_h_min -11
_diffrn_reflns_limit_k_max 21
_diffrn_reflns_limit_k_min -18
_diffrn_reflns_limit_l_max 24
_diffrn_reflns_limit_l_min -24
_diffrn_reflns_number 20160
_diffrn_reflns_point_group_measured_fraction_full 0.997
_diffrn_reflns_point_group_measured_fraction_max 0.997
_diffrn_reflns_theta_full 25.050
_diffrn_reflns_theta_max 25.050
_diffrn_reflns_theta_min 3.315
_diffrn_source 'fine-focus sealed tube'
_exptl_absorpt_coefficient_mu 1.083
_exptl_absorpt_correction_T_max 0.805
_exptl_absorpt_correction_T_min 0.774
_exptl_absorpt_correction_type multi-scan
_exptl_absorpt_process_details SADABS
_exptl_crystal_colour colourless
_exptl_crystal_density_diffrn 1.608
_exptl_crystal_description block
_exptl_crystal_F_000 1524
_exptl_crystal_size_max 0.250
_exptl_crystal_size_mid 0.210
_exptl_crystal_size_min 0.210
_exptl_transmission_factor_max 0.797
_exptl_transmission_factor_min 0.763
_refine_diff_density_max 1.103
_refine_diff_density_min -0.785
_refine_diff_density_rms 0.117
_refine_ls_extinction_method none
_refine_ls_goodness_of_fit_ref 1.013
_refine_ls_hydrogen_treatment constr
_refine_ls_matrix_type full
_refine_ls_number_parameters 805
_refine_ls_number_reflns 11140
_refine_ls_number_restraints 129
_refine_ls_restrained_S_all 1.011
_refine_ls_R_factor_all 0.1306
_refine_ls_R_factor_gt 0.0705
_refine_ls_shift/su_max 0.001
_refine_ls_shift/su_mean 0.000
_refine_ls_structure_factor_coef Fsqd
_refine_ls_weighting_details 'w=1/[\s^2^(Fo^2^)+(0.0476P)^2^+11.1805P] where P=(Fo^2^+2Fc^2^)/3'
_refine_ls_weighting_scheme calc
_refine_ls_wR_factor_gt 0.1390
_refine_ls_wR_factor_ref 0.1777
_reflns_Friedel_coverage 0.000
_reflns_number_gt 6445
_reflns_number_total 11140
_reflns_threshold_expression 'I > 2\s(I)'
_cod_data_source_file c8dt02467g2.cif
_cod_data_source_block 348-16Cd
_cod_database_code 7702221
_shelx_shelxl_version_number 2014/7
_shelx_space_group_comment
;
The symmetry employed for this shelxl refinement is uniquely defined
by the following loop, which should always be used as a source of
symmetry information in preference to the above space-group names.
They are only intended as comments.
;
_shelx_estimated_absorpt_t_min 0.774
_shelx_estimated_absorpt_t_max 0.805

loop_
_space_group_symop_operation_xyz
'x, y, z'
'-x, -y, -z'

loop_
_atom_site_label
_atom_site_type_symbol
_atom_site_fract_x
_atom_site_fract_y
_atom_site_fract_z
_atom_site_U_iso_or_equiv
_atom_site_adp_type
_atom_site_occupancy
_atom_site_site_symmetry_order
_atom_site_calc_flag
_atom_site_refinement_flags_posn
_atom_site_refinement_flags_adp
Cd1 Cd 0.89767(8) 0.75454(5) 0.24883(4) 0.0532(2) Uani 1 1 d . .
Cd2 Cd 0.52774(8) 0.91821(4) -0.14475(3) 0.0479(2) Uani 1 1 d . .
Cd3 Cd -0.11455(8) 0.49759(4) -0.37439(3) 0.0471(2) Uani 1 1 d . .
N1 N 1.0746(12) 0.8799(6) 0.2810(5) 0.077(3) Uani 1 1 d . .
N2 N 1.1121(9) 0.7329(7) 0.2134(5) 0.066(2) Uani 1 1 d . .
N3 N 0.7303(9) 1.0340(5) -0.0955(4) 0.062(2) Uani 1 1 d . .
N4 N 0.7432(11) 0.8805(6) -0.1621(5) 0.068(3) Uani 1 1 d . .
N5 N -0.2444(10) 0.5796(6) -0.4167(5) 0.068(3) Uani 1 1 d . .
N6 N -0.3567(10) 0.4717(7) -0.3607(5) 0.077(3) Uani 1 1 d . .
O1 O 0.7996(7) 0.7873(5) 0.1494(3) 0.0657(19) Uani 1 1 d . .
O2 O 0.7095(8) 0.6640(4) 0.1472(3) 0.066(2) Uani 1 1 d . .
O3 O 0.5847(8) 0.8861(4) -0.0351(3) 0.0608(18) Uani 1 1 d . .
O4 O 0.4170(9) 0.7988(4) -0.1286(4) 0.073(2) Uani 1 1 d . .
O5 O 0.1607(7) 0.5282(4) -0.1290(3) 0.0577(18) Uani 1 1 d . .
O6 O -0.0674(9) 0.6018(5) -0.2569(4) 0.074(2) Uani 1 1 d . .
O7 O -0.0415(8) 0.4815(4) -0.2635(3) 0.071(2) Uani 1 1 d . .
O8 O 0.5978(8) 1.0571(5) 0.2449(3) 0.082(3) Uani 1 1 d . .
O9 O 0.5641(10) 1.1799(5) 0.2669(4) 0.095(3) Uani 1 1 d . .
O10 O 0.9018(9) 1.3637(4) 0.5872(3) 0.072(2) Uani 1 1 d . .
O11 O 0.8266(7) 1.4025(4) 0.4992(3) 0.0551(18) Uani 1 1 d . .
O12 O 0.8575(14) 0.9853(7) 0.4358(5) 0.1302(18) Uani 1 1 d . U
O13 O 0.8515(13) 0.7944(7) 0.3627(6) 0.137(2) Uani 1 1 d . U
O14 O 0.7151(13) 0.8318(7) 0.2939(6) 0.138(2) Uani 1 1 d . U
O15 O 0.9064(8) 0.6421(4) 0.2858(3) 0.069(2) Uani 1 1 d . .
H1W H 0.8901 0.6011 0.2480 0.083 Uiso 1 1 d R U
H2W H 0.9614 0.6407 0.3224 0.083 Uiso 1 1 d R U
O16 O 0.3788(7) 0.9935(4) -0.0935(3) 0.068(2) Uani 1 1 d . .
H3W H 0.3436 1.0153 -0.1117 0.081 Uiso 1 1 d R U
H4W H 0.3905 1.0305 -0.0536 0.081 Uiso 1 1 d R U
O17 O 0.1027(7) 0.5612(4) -0.3856(3) 0.069(2) Uani 1 1 d . .
H5W H 0.1619 0.5880 -0.3564 0.082 Uiso 1 1 d R U
H6W H 0.1238 0.5721 -0.4210 0.082 Uiso 1 1 d R U
O18 O 0.7327(14) 0.9368(6) 0.1815(4) 0.153(5) Uani 1 1 d . .
H7W H 0.7533 0.8908 0.1716 0.183 Uiso 1 1 d R U
H8W H 0.6919 0.9734 0.2137 0.183 Uiso 1 1 d R U
O19 O 0.7395(17) 0.3252(7) 0.2662(5) 0.207(7) Uani 1 1 d . .
H9W H 0.6927 0.2891 0.2263 0.249 Uiso 1 1 d R U
H10W H 0.8365 0.3346 0.2539 0.249 Uiso 1 1 d R U
C1 C 0.7093(10) 0.7180(6) 0.1211(5) 0.046(2) Uani 1 1 d . .
C2 C 0.5952(9) 0.7040(6) 0.0545(4) 0.041(2) Uani 1 1 d . .
C3 C 0.5955(9) 0.7646(6) 0.0257(4) 0.041(2) Uani 1 1 d . .
H3 H 0.6644 0.8152 0.0481 0.049 Uiso 1 1 calc R U
C4 C 0.4935(10) 0.7505(6) -0.0366(5) 0.044(2) Uani 1 1 d . .
C5 C 0.4984(12) 0.8164(7) -0.0684(5) 0.053(3) Uani 1 1 d . .
C6 C 0.3944(10) 0.6738(6) -0.0707(5) 0.048(2) Uani 1 1 d . .
H6 H 0.3288 0.6636 -0.1134 0.058 Uiso 1 1 calc R U
C7 C 0.3911(10) 0.6127(5) -0.0428(5) 0.048(2) Uani 1 1 d . .
C8 C 0.4942(10) 0.6276(6) 0.0208(5) 0.048(2) Uani 1 1 d . .
H8 H 0.4946 0.5866 0.0401 0.058 Uiso 1 1 calc R U
C9 C 0.2869(11) 0.5274(6) -0.0804(5) 0.064(3) Uani 1 1 d . .
H9A H 0.3391 0.4911 -0.1058 0.077 Uiso 1 1 calc R U
H9B H 0.2546 0.5061 -0.0456 0.077 Uiso 1 1 calc R U
C10 C 0.0525(11) 0.5605(6) -0.1026(5) 0.052(3) Uani 1 1 d . .
C11 C -0.0505(11) 0.5726(5) -0.1523(5) 0.047(2) Uani 1 1 d . .
C12 C -0.0512(10) 0.5511(7) -0.2288(5) 0.050(2) Uani 1 1 d . .
C13 C -0.1663(12) 0.6021(7) -0.1300(5) 0.067(3) Uani 1 1 d . .
H13 H -0.2391 0.6083 -0.1628 0.081 Uiso 1 1 calc R U
C14 C -0.1753(15) 0.6218(8) -0.0614(7) 0.090(4) Uani 1 1 d . .
H14 H -0.2524 0.6418 -0.0471 0.109 Uiso 1 1 calc R U
C15 C -0.0685(17) 0.6113(8) -0.0142(6) 0.084(4) Uani 1 1 d . .
H15 H -0.0750 0.6244 0.0325 0.100 Uiso 1 1 calc R U
C16 C 0.0480(14) 0.5825(6) -0.0322(6) 0.069(3) Uani 1 1 d . .
H16 H 0.1210 0.5778 0.0015 0.082 Uiso 1 1 calc R U
C17 C 0.6204(12) 1.1295(8) 0.2845(5) 0.063(3) Uani 1 1 d . .
C18 C 0.7125(11) 1.1570(6) 0.3595(5) 0.055(3) Uani 1 1 d . .
C19 C 0.7424(11) 1.2369(6) 0.4039(5) 0.055(3) Uani 1 1 d . .
H19 H 0.7052 1.2744 0.3878 0.066 Uiso 1 1 calc R U
C20 C 0.8278(11) 1.2622(6) 0.4727(4) 0.050(2) Uani 1 1 d . .
C21 C 0.8549(10) 1.3484(6) 0.5226(5) 0.049(2) Uani 1 1 d . .
C22 C 0.8822(13) 1.2071(7) 0.4954(5) 0.078(4) Uani 1 1 d . .
H22 H 0.9371 1.2238 0.5418 0.094 Uiso 1 1 calc R U
C23 C 0.858(2) 1.1263(11) 0.4512(9) 0.128(2) Uani 1 1 d . U
C24 C 0.7687(13) 1.1021(7) 0.3830(5) 0.081(4) Uani 1 1 d . .
H24 H 0.7471 1.0479 0.3531 0.097 Uiso 1 1 calc R U
C25 C 0.9350(19) 1.0738(10) 0.4786(8) 0.129(2) Uani 1 1 d . U
H25A H 0.9347 1.0848 0.5279 0.154 Uiso 1 1 calc R U
H25B H 1.0366 1.0855 0.4752 0.154 Uiso 1 1 calc R U
C26 C 0.737(2) 0.9417(10) 0.4511(9) 0.1353(18) Uani 1 1 d G U
C27 C 0.686(2) 0.8592(10) 0.4094(9) 0.1353(18) Uani 1 1 d G U
C28 C 0.749(2) 0.8219(12) 0.3482(10) 0.1365(19) Uani 1 1 d . U
C29 C 0.5585(17) 0.8182(7) 0.4164(6) 0.1375(19) Uani 1 1 d G U
H29 H 0.5050 0.7686 0.3814 0.165 Uiso 1 1 calc R U
C30 C 0.5065(12) 0.8498(7) 0.4757(6) 0.140(2) Uani 1 1 d G U
H30 H 0.4299 0.8169 0.4852 0.168 Uiso 1 1 calc R U
C31 C 0.5690(14) 0.9305(8) 0.5208(5) 0.141(2) Uani 1 1 d G U
H31 H 0.5343 0.9516 0.5604 0.170 Uiso 1 1 calc R U
C32 C 0.6835(15) 0.9796(7) 0.5065(7) 0.1397(19) Uani 1 1 d G U
H32 H 0.7215 1.0351 0.5332 0.168 Uiso 1 1 calc R U
C33 C 1.0426(15) 0.9507(9) 0.3069(7) 0.097(4) Uani 1 1 d . .
H33 H 0.9558 0.9509 0.3218 0.117 Uiso 1 1 calc R U
C34 C 1.135(2) 1.0251(10) 0.3127(9) 0.135(6) Uani 1 1 d . .
H34 H 1.1095 1.0742 0.3290 0.162 Uiso 1 1 calc R U
C35 C 1.266(2) 1.0227(15) 0.2933(11) 0.148(8) Uani 1 1 d . .
H35 H 1.3311 1.0711 0.2972 0.178 Uiso 1 1 calc R U
C36 C 1.301(2) 0.9503(12) 0.2686(9) 0.122(6) Uani 1 1 d . .
H36 H 1.3908 0.9494 0.2570 0.147 Uiso 1 1 calc R U
C37 C 1.2017(14) 0.8781(10) 0.2606(6) 0.079(4) Uani 1 1 d . .
C38 C 1.2268(14) 0.7980(10) 0.2304(6) 0.077(4) Uani 1 1 d . .
C39 C 1.3672(14) 0.7873(11) 0.2190(8) 0.104(5) Uani 1 1 d . .
H39 H 1.4485 0.8319 0.2311 0.124 Uiso 1 1 calc R U
C40 C 1.3755(18) 0.7097(13) 0.1900(8) 0.109(5) Uani 1 1 d . .
H40 H 1.4663 0.7013 0.1837 0.131 Uiso 1 1 calc R U
C41 C 1.2594(17) 0.6435(11) 0.1695(7) 0.101(5) Uani 1 1 d . .
H41 H 1.2672 0.5908 0.1475 0.121 Uiso 1 1 calc R U
C42 C 1.1283(13) 0.6579(9) 0.1829(6) 0.081(4) Uani 1 1 d . .
H42 H 1.0469 0.6132 0.1700 0.097 Uiso 1 1 calc R U
C43 C 0.7197(15) 1.1097(8) -0.0651(7) 0.095(4) Uani 1 1 d . .
H43 H 0.6262 1.1180 -0.0661 0.114 Uiso 1 1 calc R U
C44 C 0.8393(19) 1.1759(10) -0.0324(12) 0.189(6) Uani 1 1 d . U
H44 H 0.8279 1.2282 -0.0121 0.227 Uiso 1 1 calc R U
C45 C 0.974(2) 1.1631(10) -0.0304(12) 0.190(6) Uani 1 1 d . U
H45 H 1.0570 1.2067 -0.0065 0.228 Uiso 1 1 calc R U
C46 C 0.9906(19) 1.0875(10) -0.0626(12) 0.189(6) Uani 1 1 d . U
H46 H 1.0843 1.0800 -0.0628 0.227 Uiso 1 1 calc R U
C47 C 0.8657(14) 1.0206(8) -0.0957(7) 0.084(4) Uani 1 1 d . .
C48 C 0.8702(14) 0.9369(8) -0.1320(7) 0.084(4) Uani 1 1 d . .
C49 C 1.0034(18) 0.9185(11) -0.1339(11) 0.159(8) Uani 1 1 d . .
H49 H 1.0912 0.9589 -0.1106 0.190 Uiso 1 1 calc R U
C50 C 1.006(2) 0.8416(14) -0.1699(14) 0.188(11) Uani 1 1 d . .
H50 H 1.0951 0.8293 -0.1730 0.225 Uiso 1 1 calc R U
C51 C 0.879(2) 0.7825(11) -0.2012(11) 0.147(8) Uani 1 1 d . .
H51 H 0.8798 0.7288 -0.2251 0.177 Uiso 1 1 calc R U
C52 C 0.7481(18) 0.8037(8) -0.1970(7) 0.104(5) Uani 1 1 d . .
H52 H 0.6598 0.7633 -0.2190 0.125 Uiso 1 1 calc R U
C53 C -0.1875(16) 0.6295(10) -0.4480(8) 0.112(5) Uani 1 1 d . .
H53 H -0.0916 0.6318 -0.4528 0.134 Uiso 1 1 calc R U
C54 C -0.260(2) 0.6776(13) -0.4737(11) 0.166(9) Uani 1 1 d . .
H54 H -0.2165 0.7128 -0.4944 0.199 Uiso 1 1 calc R U
C55 C -0.400(2) 0.6703(15) -0.4669(12) 0.171(9) Uani 1 1 d . .
H55 H -0.4558 0.6997 -0.4854 0.205 Uiso 1 1 calc R U
C56 C -0.4617(18) 0.6212(12) -0.4339(11) 0.139(7) Uani 1 1 d . .
H56 H -0.5575 0.6185 -0.4291 0.166 Uiso 1 1 calc R U
C57 C -0.3795(13) 0.5748(8) -0.4072(7) 0.086(4) Uani 1 1 d . .
C58 C -0.4365(17) 0.5207(12) -0.3748(13) 0.162(4) Uani 1 1 d . U
C59 C -0.5641(16) 0.5231(12) -0.3543(12) 0.165(4) Uani 1 1 d . U
H59 H -0.6165 0.5597 -0.3624 0.198 Uiso 1 1 calc R U
C60 C -0.6142(17) 0.4702(12) -0.3213(12) 0.166(4) Uani 1 1 d . U
H60 H -0.7024 0.4708 -0.3077 0.200 Uiso 1 1 calc R U
C61 C -0.5362(18) 0.4162(12) -0.3078(12) 0.170(9) Uani 1 1 d . .
H61 H -0.5700 0.3794 -0.2864 0.204 Uiso 1 1 calc R U
C62 C -0.4055(14) 0.4206(9) -0.3282(8) 0.097(4) Uani 1 1 d . .
H62 H -0.3482 0.3865 -0.3190 0.117 Uiso 1 1 calc R U

loop_
_atom_site_aniso_label
_atom_site_aniso_U_11
_atom_site_aniso_U_22
_atom_site_aniso_U_33
_atom_site_aniso_U_23
_atom_site_aniso_U_13
_atom_site_aniso_U_12
Cd1 0.0435(4) 0.0533(5) 0.0602(5) 0.0253(4) 0.0006(3) 0.0084(4)
Cd2 0.0574(5) 0.0365(4) 0.0420(4) 0.0103(3) 0.0047(3) 0.0073(3)
Cd3 0.0480(4) 0.0463(5) 0.0431(4) 0.0085(3) 0.0053(3) 0.0207(4)
N1 0.082(7) 0.056(7) 0.078(7) 0.024(5) -0.001(6) 0.000(6)
N2 0.049(5) 0.082(8) 0.066(6) 0.037(6) 0.007(5) 0.005(6)
N3 0.063(6) 0.042(5) 0.070(6) 0.005(4) 0.024(5) 0.006(5)
N4 0.072(7) 0.046(6) 0.094(7) 0.026(5) 0.034(6) 0.019(5)
N5 0.063(6) 0.067(7) 0.082(6) 0.031(5) 0.013(5) 0.033(5)
N6 0.053(6) 0.073(8) 0.097(7) 0.028(6) 0.009(5) 0.012(6)
O1 0.059(4) 0.057(5) 0.065(4) 0.025(4) -0.009(4) -0.006(4)
O2 0.069(5) 0.049(5) 0.068(4) 0.025(4) -0.018(4) 0.013(4)
O3 0.087(5) 0.039(4) 0.045(4) 0.011(3) 0.003(4) 0.006(4)
O4 0.098(6) 0.055(5) 0.054(4) 0.028(4) -0.002(4) -0.001(4)
O5 0.060(4) 0.048(4) 0.047(4) 0.007(3) -0.006(3) 0.005(4)
O6 0.103(6) 0.059(5) 0.061(5) 0.018(4) 0.016(4) 0.030(5)
O7 0.103(6) 0.066(5) 0.037(4) -0.001(3) 0.006(4) 0.050(5)
O8 0.083(6) 0.084(6) 0.046(4) -0.013(4) 0.001(4) 0.022(5)
O9 0.128(8) 0.070(6) 0.053(5) 0.015(4) -0.026(5) 0.002(6)
O10 0.116(6) 0.056(5) 0.033(4) 0.001(3) 0.003(4) 0.035(5)
O11 0.069(5) 0.051(5) 0.045(4) 0.011(3) 0.010(3) 0.028(4)
O12 0.162(4) 0.113(4) 0.129(4) 0.035(3) 0.043(3) 0.073(3)
O13 0.159(5) 0.124(4) 0.136(4) 0.030(3) 0.052(3) 0.064(3)
O14 0.155(5) 0.130(4) 0.132(4) 0.031(3) 0.050(4) 0.060(4)
O15 0.097(6) 0.058(5) 0.062(4) 0.028(4) 0.018(4) 0.035(4)
O16 0.071(5) 0.061(5) 0.063(4) 0.008(4) 0.012(4) 0.026(4)
O17 0.056(4) 0.082(6) 0.062(4) 0.024(4) 0.010(4) 0.013(4)
O18 0.284(15) 0.122(9) 0.082(6) 0.032(6) 0.041(8) 0.130(10)
O19 0.324(18) 0.112(10) 0.072(7) -0.002(6) -0.022(9) -0.080(11)
C1 0.049(6) 0.040(6) 0.048(5) 0.010(5) 0.009(5) 0.017(5)
C2 0.041(5) 0.040(6) 0.038(5) 0.008(4) 0.006(4) 0.012(5)
C3 0.037(5) 0.042(6) 0.044(5) 0.013(4) 0.014(4) 0.011(4)
C4 0.051(6) 0.035(6) 0.045(5) 0.016(4) 0.010(5) 0.007(5)
C5 0.065(7) 0.052(7) 0.047(6) 0.017(5) 0.020(5) 0.022(6)
C6 0.057(6) 0.040(6) 0.044(5) 0.017(5) 0.001(5) 0.012(5)
C7 0.051(6) 0.027(5) 0.052(6) 0.004(4) -0.002(5) 0.005(5)
C8 0.056(6) 0.039(6) 0.050(6) 0.015(5) 0.012(5) 0.016(5)
C9 0.063(7) 0.037(6) 0.071(7) 0.011(5) -0.017(6) 0.005(5)
C10 0.063(7) 0.045(6) 0.047(6) 0.009(5) 0.020(5) 0.015(5)
C11 0.058(6) 0.032(5) 0.042(5) 0.003(4) 0.017(5) 0.004(5)
C12 0.038(5) 0.055(7) 0.047(6) 0.004(5) 0.006(4) 0.014(5)
C13 0.077(8) 0.065(8) 0.055(6) 0.002(6) 0.030(6) 0.024(6)
C14 0.096(10) 0.086(10) 0.087(10) 0.008(8) 0.047(8) 0.032(9)
C15 0.118(12) 0.072(9) 0.061(8) 0.020(7) 0.050(8) 0.005(8)
C16 0.092(9) 0.043(7) 0.056(7) 0.013(5) 0.012(6) -0.004(6)
C17 0.069(7) 0.063(8) 0.037(6) 0.003(6) 0.002(5) 0.004(6)
C18 0.058(6) 0.056(7) 0.037(5) 0.003(5) 0.003(5) 0.016(6)
C19 0.061(6) 0.061(7) 0.041(5) 0.018(5) 0.005(5) 0.020(6)
C20 0.064(6) 0.044(6) 0.039(5) 0.008(4) 0.007(5) 0.023(5)
C21 0.054(6) 0.050(7) 0.044(6) 0.010(5) 0.013(5) 0.024(5)
C22 0.101(9) 0.057(8) 0.054(6) -0.005(6) -0.012(6) 0.038(7)
C23 0.160(5) 0.113(4) 0.124(4) 0.033(4) 0.038(4) 0.076(4)
C24 0.105(10) 0.069(9) 0.043(6) -0.010(6) -0.013(6) 0.039(8)
C25 0.161(5) 0.112(4) 0.127(4) 0.034(3) 0.039(4) 0.075(3)
C26 0.164(4) 0.120(4) 0.132(4) 0.032(3) 0.047(3) 0.069(3)
C27 0.162(4) 0.121(4) 0.132(4) 0.031(3) 0.051(3) 0.066(3)
C28 0.158(4) 0.125(4) 0.133(4) 0.030(3) 0.051(3) 0.064(3)
C29 0.164(4) 0.124(4) 0.133(4) 0.031(3) 0.054(3) 0.066(3)
C30 0.166(4) 0.125(4) 0.134(4) 0.029(3) 0.054(3) 0.066(3)
C31 0.168(5) 0.126(4) 0.135(4) 0.028(3) 0.051(3) 0.066(4)
C32 0.167(4) 0.123(4) 0.134(4) 0.029(3) 0.049(3) 0.067(3)
C33 0.083(10) 0.056(9) 0.126(12) 0.027(8) 0.009(8) -0.019(8)
C34 0.168(18) 0.067(11) 0.162(17) 0.053(11) 0.022(15) 0.009(12)
C35 0.114(16) 0.16(2) 0.18(2) 0.106(18) 0.030(14) -0.021(15)
C36 0.115(14) 0.114(15) 0.145(15) 0.071(13) 0.042(11) -0.004(13)
C37 0.066(8) 0.104(12) 0.067(8) 0.056(8) 0.007(7) -0.013(8)
C38 0.062(8) 0.097(11) 0.063(7) 0.036(7) 0.005(6) -0.004(8)
C39 0.050(8) 0.130(15) 0.118(12) 0.051(11) 0.015(8) -0.010(9)
C40 0.086(12) 0.152(18) 0.107(12) 0.053(12) 0.046(10) 0.040(13)
C41 0.089(11) 0.139(15) 0.083(10) 0.034(10) 0.045(9) 0.036(11)
C42 0.062(8) 0.099(11) 0.081(9) 0.031(8) 0.031(7) 0.010(8)
C43 0.086(9) 0.049(8) 0.141(12) 0.011(8) 0.060(9) 0.002(7)
C44 0.105(7) 0.075(7) 0.302(14) -0.041(8) 0.084(9) -0.025(6)
C45 0.105(7) 0.076(7) 0.302(14) -0.041(8) 0.084(9) -0.025(6)
C46 0.104(7) 0.076(7) 0.302(14) -0.040(8) 0.084(9) -0.025(6)
C47 0.078(9) 0.058(8) 0.113(10) 0.016(7) 0.042(8) 0.020(7)
C48 0.068(8) 0.078(10) 0.128(11) 0.046(9) 0.042(8) 0.034(8)
C49 0.090(12) 0.080(13) 0.28(2) 0.018(14) 0.053(14) 0.034(10)
C50 0.097(14) 0.111(18) 0.36(3) 0.06(2) 0.102(19) 0.036(13)
C51 0.181(19) 0.076(12) 0.24(2) 0.064(14) 0.119(19) 0.092(14)
C52 0.139(13) 0.050(8) 0.126(11) 0.018(8) 0.034(10) 0.048(9)
C53 0.089(10) 0.141(15) 0.161(14) 0.101(13) 0.043(10) 0.069(11)
C54 0.140(16) 0.21(2) 0.25(2) 0.17(2) 0.081(16) 0.113(17)
C55 0.140(18) 0.22(3) 0.23(2) 0.15(2) 0.036(16) 0.124(19)
C56 0.094(12) 0.163(19) 0.201(19) 0.097(16) 0.031(12) 0.079(13)
C57 0.047(7) 0.082(10) 0.104(10) 0.007(8) -0.009(7) 0.030(7)
C58 0.074(6) 0.158(10) 0.335(13) 0.152(8) 0.099(7) 0.062(6)
C59 0.075(6) 0.161(10) 0.336(13) 0.151(8) 0.100(7) 0.060(6)
C60 0.077(6) 0.162(10) 0.337(13) 0.151(8) 0.101(7) 0.058(6)
C61 0.101(13) 0.19(2) 0.31(3) 0.16(2) 0.111(16) 0.050(14)
C62 0.066(9) 0.094(12) 0.135(13) 0.045(10) 0.022(9) 0.022(8)

loop_
_atom_type_symbol
_atom_type_description
_atom_type_scat_dispersion_real
_atom_type_scat_dispersion_imag
_atom_type_scat_source
C C 0.0033 0.0016 'International Tables Vol C Tables 4.2.6.8 and 6.1.1.4'
H H 0.0000 0.0000 'International Tables Vol C Tables 4.2.6.8 and 6.1.1.4'
Cd Cd -0.8075 1.2024 'International Tables Vol C Tables 4.2.6.8 and 6.1.1.4'
N N 0.0061 0.0033 'International Tables Vol C Tables 4.2.6.8 and 6.1.1.4'
O O 0.0106 0.0060 'International Tables Vol C Tables 4.2.6.8 and 6.1.1.4'

loop_
_geom_angle_atom_site_label_1
_geom_angle_atom_site_label_2
_geom_angle_atom_site_label_3
_geom_angle
_geom_angle_site_symmetry_1
_geom_angle_site_symmetry_3
N2 Cd1 N1 69.7(4) . .
N2 Cd1 O15 83.9(3) . .
N1 Cd1 O15 129.7(3) . .
N2 Cd1 O13 130.6(4) . .
N1 Cd1 O13 90.2(4) . .
O15 Cd1 O13 75.2(3) . .
N2 Cd1 O1 94.9(3) . .
N1 Cd1 O1 84.4(3) . .
O15 Cd1 O1 141.7(2) . .
O13 Cd1 O1 128.5(3) . .
N2 Cd1 O2 101.7(3) . .
N1 Cd1 O2 137.6(3) . .
O15 Cd1 O2 88.3(2) . .
O13 Cd1 O2 121.4(4) . .
O1 Cd1 O2 54.3(2) . .
N2 Cd1 O14 158.8(4) . .
N1 Cd1 O14 89.5(4) . .
O15 Cd1 O14 113.9(3) . .
O13 Cd1 O14 50.5(4) . .
O1 Cd1 O14 78.3(3) . .
O2 Cd1 O14 90.7(3) . .
O16 Cd2 O4 95.2(3) . .
O16 Cd2 N4 158.7(3) . .
O4 Cd2 N4 95.3(3) . .
O16 Cd2 N3 90.5(3) . .
O4 Cd2 N3 142.6(3) . .
N4 Cd2 N3 70.1(3) . .
O16 Cd2 O8 79.8(2) . 2_675
O4 Cd2 O8 115.8(3) . 2_675
N4 Cd2 O8 111.9(3) . 2_675
N3 Cd2 O8 101.6(3) . 2_675
O16 Cd2 O9 120.0(3) . 2_675
O4 Cd2 O9 77.7(3) . 2_675
N4 Cd2 O9 80.4(3) . 2_675
N3 Cd2 O9 130.0(3) . 2_675
O8 Cd2 O9 53.4(3) 2_675 2_675
O16 Cd2 O3 87.7(2) . .
O4 Cd2 O3 54.2(2) . .
N4 Cd2 O3 83.6(3) . .
N3 Cd2 O3 89.3(3) . .
O8 Cd2 O3 163.3(3) 2_675 .
O9 Cd2 O3 127.2(3) 2_675 .
O17 Cd3 O10 99.7(3) . 1_444
O17 Cd3 N6 161.5(3) . .
O10 Cd3 N6 98.1(3) 1_444 .
O17 Cd3 N5 94.1(3) . .
O10 Cd3 N5 137.7(3) 1_444 .
N6 Cd3 N5 69.1(4) . .
O17 Cd3 O7 101.0(3) . .
O10 Cd3 O7 80.0(2) 1_444 .
N6 Cd3 O7 87.0(3) . .
N5 Cd3 O7 136.1(3) . .
O17 Cd3 O6 89.0(3) . .
O10 Cd3 O6 133.2(2) 1_444 .
N6 Cd3 O6 82.4(3) . .
N5 Cd3 O6 86.4(3) . .
O7 Cd3 O6 53.2(2) . .
O17 Cd3 O11 90.0(2) . 1_444
O10 Cd3 O11 53.5(2) 1_444 1_444
N6 Cd3 O11 96.5(3) . 1_444
N5 Cd3 O11 86.9(3) . 1_444
O7 Cd3 O11 133.5(2) . 1_444
O6 Cd3 O11 173.2(2) . 1_444
C33 N1 C37 120.1(12) . .
C33 N1 Cd1 121.5(9) . .
C37 N1 Cd1 117.4(9) . .
C38 N2 C42 119.1(11) . .
C38 N2 Cd1 118.0(9) . .
C42 N2 Cd1 122.6(8) . .
C43 N3 C47 119.3(10) . .
C43 N3 Cd2 123.8(8) . .
C47 N3 Cd2 116.7(7) . .
C48 N4 C52 117.4(11) . .
C48 N4 Cd2 118.1(7) . .
C52 N4 Cd2 124.3(9) . .
C57 N5 C53 120.6(11) . .
C57 N5 Cd3 116.5(9) . .
C53 N5 Cd3 123.0(8) . .
C58 N6 C62 119.7(12) . .
C58 N6 Cd3 116.9(10) . .
C62 N6 Cd3 122.3(8) . .
C1 O1 Cd1 91.6(6) . .
C1 O2 Cd1 91.9(6) . .
C5 O3 Cd2 87.7(6) . .
C5 O4 Cd2 95.1(7) . .
C10 O5 C9 118.9(7) . .
C12 O6 Cd3 90.8(6) . .
C12 O7 Cd3 93.4(6) . .
C17 O8 Cd2 92.5(7) . 2_675
C17 O9 Cd2 89.9(6) . 2_675
C21 O10 Cd3 97.2(6) . 1_666
C21 O11 Cd3 87.5(5) . 1_666
C26 O12 C25 122.9(12) . .
C28 O13 Cd1 96.8(12) . .
C28 O14 Cd1 88.6(11) . .
Cd1 O15 H1W 105.4 . .
Cd1 O15 H2W 128.8 . .
H1W O15 H2W 116.4 . .
Cd2 O16 H3W 119.2 . .
Cd2 O16 H4W 134.1 . .
H3W O16 H4W 92.0 . .
Cd3 O17 H5W 123.9 . .
Cd3 O17 H6W 129.2 . .
H5W O17 H6W 104.2 . .
H7W O18 H8W 143.5 . .
H9W O19 H10W 95.6 . .
O2 C1 O1 122.0(9) . .
O2 C1 C2 120.9(9) . .
O1 C1 C2 117.1(9) . .
O2 C1 Cd1 61.2(5) . .
O1 C1 Cd1 60.9(5) . .
C2 C1 Cd1 173.5(6) . .
C3 C2 C8 120.2(8) . .
C3 C2 C1 120.6(9) . .
C8 C2 C1 119.1(8) . .
C2 C3 C4 120.4(9) . .
C2 C3 H3 119.8 . .
C4 C3 H3 119.8 . .
C3 C4 C6 119.2(8) . .
C3 C4 C5 119.6(9) . .
C6 C4 C5 121.1(8) . .
O4 C5 O3 122.3(10) . .
O4 C5 C4 118.1(10) . .
O3 C5 C4 119.6(9) . .
O4 C5 Cd2 57.8(5) . .
O3 C5 Cd2 65.1(5) . .
C4 C5 Cd2 169.3(6) . .
C7 C6 C4 121.5(8) . .
C7 C6 H6 119.2 . .
C4 C6 H6 119.2 . .
C6 C7 C8 118.9(9) . .
C6 C7 C9 122.4(8) . .
C8 C7 C9 118.5(8) . .
C2 C8 C7 119.7(9) . .
C2 C8 H8 120.1 . .
C7 C8 H8 120.1 . .
O5 C9 C7 111.6(8) . .
O5 C9 H9A 109.3 . .
C7 C9 H9A 109.3 . .
O5 C9 H9B 109.3 . .
C7 C9 H9B 109.3 . .
H9A C9 H9B 108.0 . .
O5 C10 C16 123.9(10) . .
O5 C10 C11 114.4(8) . .
C16 C10 C11 121.6(9) . .
C10 C11 C13 117.6(9) . .
C10 C11 C12 124.4(8) . .
C13 C11 C12 117.9(9) . .
O6 C12 O7 121.5(9) . .
O6 C12 C11 118.4(9) . .
O7 C12 C11 120.1(10) . .
O6 C12 Cd3 62.7(5) . .
O7 C12 Cd3 59.6(5) . .
C11 C12 Cd3 168.0(7) . .
C14 C13 C11 121.6(11) . .
C14 C13 H13 119.2 . .
C11 C13 H13 119.2 . .
C15 C14 C13 118.3(11) . .
C15 C14 H14 120.8 . .
C13 C14 H14 120.8 . .
C14 C15 C16 123.4(11) . .
C14 C15 H15 118.3 . .
C16 C15 H15 118.3 . .
C15 C16 C10 117.3(11) . .
C15 C16 H16 121.4 . .
C10 C16 H16 121.4 . .
O9 C17 O8 123.3(10) . .
O9 C17 C18 117.5(10) . .
O8 C17 C18 119.1(11) . .
O9 C17 Cd2 63.3(5) . 2_675
O8 C17 Cd2 60.6(5) . 2_675
C18 C17 Cd2 175.6(8) . 2_675
C24 C18 C19 119.6(9) . .
C24 C18 C17 119.8(9) . .
C19 C18 C17 120.6(10) . .
C18 C19 C20 120.5(9) . .
C18 C19 H19 119.7 . .
C20 C19 H19 119.7 . .
C22 C20 C19 119.3(9) . .
C22 C20 C21 119.9(8) . .
C19 C20 C21 120.8(8) . .
O10 C21 O11 121.5(9) . .
O10 C21 C20 118.6(9) . .
O11 C21 C20 119.8(8) . .
C20 C22 C23 121.7(11) . .
C20 C22 H22 119.1 . .
C23 C22 H22 119.1 . .
C22 C23 C24 117.7(13) . .
C22 C23 C25 117.4(14) . .
C24 C23 C25 124.8(14) . .
C18 C24 C23 121.1(11) . .
C18 C24 H24 119.5 . .
C23 C24 H24 119.5 . .
C23 C25 O12 108.9(14) . .
C23 C25 H25A 109.9 . .
O12 C25 H25A 109.9 . .
C23 C25 H25B 109.9 . .
O12 C25 H25B 109.9 . .
H25A C25 H25B 108.3 . .
O12 C26 C27 115.2(16) . .
O12 C26 C32 119.9(14) . .
C27 C26 C32 124.8(17) . .
C29 C27 C26 116.5(15) . .
C29 C27 C28 120.5(14) . .
C26 C27 C28 121.7(17) . .
O14 C28 O13 123.3(19) . .
O14 C28 C27 120.4(18) . .
O13 C28 C27 115.3(18) . .
C27 C29 C30 120.2(8) . .
C27 C29 H29 119.9 . .
C30 C29 H29 119.9 . .
C31 C30 C29 120.0 . .
C31 C30 H30 120.0 . .
C29 C30 H30 120.0 . .
C30 C31 C32 120.0 . .
C30 C31 H31 120.0 . .
C32 C31 H31 120.0 . .
C31 C32 C26 116.1(9) . .
C31 C32 H32 121.9 . .
C26 C32 H32 121.9 . .
N1 C33 C34 122.1(15) . .
N1 C33 H33 118.9 . .
C34 C33 H33 118.9 . .
C35 C34 C33 117.2(17) . .
C35 C34 H34 121.4 . .
C33 C34 H34 121.4 . .
C36 C35 C34 121(2) . .
C36 C35 H35 119.7 . .
C34 C35 H35 119.7 . .
C35 C36 C37 119.6(18) . .
C35 C36 H36 120.2 . .
C37 C36 H36 120.2 . .
N1 C37 C36 120.1(16) . .
N1 C37 C38 117.0(12) . .
C36 C37 C38 122.9(15) . .
N2 C38 C39 120.4(14) . .
N2 C38 C37 116.9(12) . .
C39 C38 C37 122.8(14) . .
C40 C39 C38 116.9(15) . .
C40 C39 H39 121.6 . .
C38 C39 H39 121.6 . .
C39 C40 C41 123.6(15) . .
C39 C40 H40 118.2 . .
C41 C40 H40 118.2 . .
C40 C41 C42 116.6(15) . .
C40 C41 H41 121.7 . .
C42 C41 H41 121.7 . .
N2 C42 C41 123.5(13) . .
N2 C42 H42 118.3 . .
C41 C42 H42 118.3 . .
N3 C43 C44 123.3(13) . .
N3 C43 H43 118.4 . .
C44 C43 H43 118.4 . .
C45 C44 C43 117.9(16) . .
C45 C44 H44 121.0 . .
C43 C44 H44 121.0 . .
C44 C45 C46 121.0(17) . .
C44 C45 H45 119.5 . .
C46 C45 H45 119.5 . .
C45 C46 C47 119.7(16) . .
C45 C46 H46 120.1 . .
C47 C46 H46 120.1 . .
N3 C47 C46 118.6(12) . .
N3 C47 C48 116.9(11) . .
C46 C47 C48 124.5(13) . .
N4 C48 C49 122.1(13) . .
N4 C48 C47 117.7(10) . .
C49 C48 C47 120.2(14) . .
C50 C49 C48 119.4(17) . .
C50 C49 H49 120.3 . .
C48 C49 H49 120.3 . .
C51 C50 C49 120.4(17) . .
C51 C50 H50 119.8 . .
C49 C50 H50 119.8 . .
C50 C51 C52 118.0(15) . .
C50 C51 H51 121.0 . .
C52 C51 H51 121.0 . .
N4 C52 C51 122.6(15) . .
N4 C52 H52 118.7 . .
C51 C52 H52 118.7 . .
N5 C53 C54 124.5(14) . .
N5 C53 H53 117.7 . .
C54 C53 H53 117.7 . .
C55 C54 C53 115.1(17) . .
C55 C54 H54 122.4 . .
C53 C54 H54 122.4 . .
C54 C55 C56 122.4(16) . .
C54 C55 H55 118.8 . .
C56 C55 H55 118.8 . .
C55 C56 C57 119.5(16) . .
C55 C56 H56 120.2 . .
C57 C56 H56 120.3 . .
N5 C57 C58 118.9(12) . .
N5 C57 C56 117.8(15) . .
C58 C57 C56 123.2(14) . .
N6 C58 C59 121.5(17) . .
N6 C58 C57 117.8(13) . .
C59 C58 C57 120.5(16) . .
C58 C59 C60 118.6(16) . .
C58 C59 H59 120.7 . .
C60 C59 H59 120.7 . .
C59 C60 C61 121.5(15) . .
C59 C60 H60 119.3 . .
C61 C60 H60 119.3 . .
C62 C61 C60 115.5(16) . .
C62 C61 H61 122.2 . .
C60 C61 H61 122.2 . .
N6 C62 C61 123.1(14) . .
N6 C62 H62 118.4 . .
C61 C62 H62 118.4 . .

loop_
_geom_bond_atom_site_label_1
_geom_bond_atom_site_label_2
_geom_bond_distance
_geom_bond_site_symmetry_2
Cd1 N2 2.345(9) .
Cd1 N1 2.346(10) .
Cd1 O15 2.355(6) .
Cd1 O13 2.366(10) .
Cd1 O1 2.380(6) .
Cd1 O2 2.388(7) .
Cd1 O14 2.544(10) .
Cd2 O16 2.301(6) .
Cd2 O4 2.324(7) .
Cd2 N4 2.332(8) .
Cd2 N3 2.345(9) .
Cd2 O8 2.402(7) 2_675
Cd2 O9 2.461(7) 2_675
Cd2 O3 2.483(6) .
Cd3 O17 2.244(7) .
Cd3 O10 2.311(6) 1_444
Cd3 N6 2.347(9) .
Cd3 N5 2.352(8) .
Cd3 O7 2.381(6) .
Cd3 O6 2.450(7) .
Cd3 O11 2.517(6) 1_444
N1 C33 1.323(15) .
N1 C37 1.351(14) .
N2 C38 1.337(15) .
N2 C42 1.338(14) .
N3 C43 1.330(13) .
N3 C47 1.358(13) .
N4 C48 1.322(15) .
N4 C52 1.347(13) .
N5 C57 1.326(14) .
N5 C53 1.331(15) .
N6 C58 1.326(17) .
N6 C62 1.340(16) .
O1 C1 1.255(11) .
O2 C1 1.233(11) .
O3 C5 1.253(12) .
O4 C5 1.252(11) .
O5 C10 1.385(10) .
O5 C9 1.433(10) .
O6 C12 1.229(12) .
O7 C12 1.253(11) .
O8 C17 1.246(12) .
O8 Cd2 2.402(7) 2_675
O9 C17 1.239(12) .
O9 Cd2 2.461(7) 2_675
O10 C21 1.249(10) .
O10 Cd3 2.312(6) 1_666
O11 C21 1.252(11) .
O11 Cd3 2.516(6) 1_666
O12 C26 1.395(19) .
O12 C25 1.507(18) .
O13 C28 1.205(18) .
O14 C28 1.182(19) .
O15 H1W 0.8501 .
O15 H2W 0.8502 .
O16 H3W 0.7080 .
O16 H4W 0.8501 .
O17 H5W 0.7134 .
O17 H6W 0.8499 .
O18 H7W 0.8500 .
O18 H8W 0.9651 .
O19 H9W 0.8501 .
O19 H10W 0.9967 .
C1 C2 1.514(12) .
C2 C3 1.377(12) .
C2 C8 1.392(12) .
C3 C4 1.389(11) .
C3 H3 0.9300 .
C4 C6 1.389(12) .
C4 C5 1.502(13) .
C6 C7 1.370(12) .
C6 H6 0.9300 .
C7 C8 1.410(12) .
C7 C9 1.522(12) .
C8 H8 0.9300 .
C9 H9A 0.9700 .
C9 H9B 0.9700 .
C10 C16 1.386(13) .
C10 C11 1.388(12) .
C11 C13 1.397(12) .
C11 C12 1.494(12) .
C13 C14 1.364(14) .
C13 H13 0.9300 .
C14 C15 1.362(16) .
C14 H14 0.9300 .
C15 C16 1.370(15) .
C15 H15 0.9300 .
C16 H16 0.9300 .
C17 C18 1.513(13) .
C17 Cd2 2.755(10) 2_675
C18 C24 1.370(14) .
C18 C19 1.373(13) .
C19 C20 1.390(12) .
C19 H19 0.9300 .
C20 C22 1.357(13) .
C20 C21 1.501(12) .
C22 C23 1.392(17) .
C22 H22 0.9300 .
C23 C24 1.395(18) .
C23 C25 1.475(19) .
C24 H24 0.9300 .
C25 H25A 0.9700 .
C25 H25B 0.9700 .
C26 C27 1.3900 .
C26 C32 1.364(18) .
C27 C29 1.340(19) .
C27 C28 1.51(2) .
C29 C30 1.3900 .
C29 H29 0.9300 .
C30 C31 1.3900 .
C30 H30 0.9300 .
C31 C32 1.3900 .
C31 H31 0.9300 .
C32 H32 0.9300 .
C33 C34 1.398(19) .
C33 H33 0.9300 .
C34 C35 1.38(2) .
C34 H34 0.9300 .
C35 C36 1.36(2) .
C35 H35 0.9300 .
C36 C37 1.384(19) .
C36 H36 0.9300 .
C37 C38 1.451(18) .
C38 C39 1.435(17) .
C39 C40 1.35(2) .
C39 H39 0.9300 .
C40 C41 1.35(2) .
C40 H40 0.9300 .
C41 C42 1.379(16) .
C41 H41 0.9300 .
C42 H42 0.9300 .
C43 C44 1.367(18) .
C43 H43 0.9300 .
C44 C45 1.34(2) .
C44 H44 0.9300 .
C45 C46 1.36(2) .
C45 H45 0.9300 .
C46 C47 1.404(18) .
C46 H46 0.9300 .
C47 C48 1.457(16) .
C48 C49 1.376(17) .
C49 C50 1.35(2) .
C49 H49 0.9300 .
C50 C51 1.34(2) .
C50 H50 0.9300 .
C51 C52 1.384(19) .
C51 H51 0.9300 .
C52 H52 0.9300 .
C53 C54 1.369(18) .
C53 H53 0.9300 .
C54 C55 1.35(2) .
C54 H54 0.9300 .
C55 C56 1.37(2) .
C55 H55 0.9300 .
C56 C57 1.406(18) .
C56 H56 0.9300 .
C57 C58 1.40(2) .
C58 C59 1.357(19) .
C59 C60 1.38(2) .
C59 H59 0.9300 .
C60 C61 1.39(2) .
C60 H60 0.9300 .
C61 C62 1.376(18) .
C61 H61 0.9300 .
C62 H62 0.9300 .

loop_
_geom_torsion_atom_site_label_1
_geom_torsion_atom_site_label_2
_geom_torsion_atom_site_label_3
_geom_torsion_atom_site_label_4
_geom_torsion
_geom_torsion_site_symmetry_1
Cd1 O2 C1 O1 4.7(10) .
Cd1 O2 C1 C2 -173.0(7) .
Cd1 O1 C1 O2 -4.8(10) .
Cd1 O1 C1 C2 173.0(7) .
O2 C1 C2 C3 179.9(8) .
O1 C1 C2 C3 2.1(12) .
O2 C1 C2 C8 -3.2(13) .
O1 C1 C2 C8 179.0(8) .
C8 C2 C3 C4 1.1(12) .
C1 C2 C3 C4 178.0(7) .
C2 C3 C4 C6 -2.1(13) .
C2 C3 C4 C5 -178.1(8) .
Cd2 O4 C5 O3 10.0(10) .
Cd2 O4 C5 C4 -168.6(7) .
Cd2 O3 C5 O4 -9.3(10) .
Cd2 O3 C5 C4 169.2(8) .
C3 C4 C5 O4 171.6(8) .
C6 C4 C5 O4 -4.3(14) .
C3 C4 C5 O3 -7.0(13) .
C6 C4 C5 O3 177.1(8) .
C3 C4 C5 Cd2 107(4) .
C6 C4 C5 Cd2 -69(4) .
C3 C4 C6 C7 2.6(14) .
C5 C4 C6 C7 178.6(8) .
C4 C6 C7 C8 -2.1(14) .
C4 C6 C7 C9 -178.0(9) .
C3 C2 C8 C7 -0.5(13) .
C1 C2 C8 C7 -177.5(8) .
C6 C7 C8 C2 1.0(13) .
C9 C7 C8 C2 177.1(8) .
C10 O5 C9 C7 -73.5(11) .
C6 C7 C9 O5 -23.4(14) .
C8 C7 C9 O5 160.7(8) .
C9 O5 C10 C16 -9.0(14) .
C9 O5 C10 C11 168.6(8) .
O5 C10 C11 C13 177.5(9) .
C16 C10 C11 C13 -4.8(15) .
O5 C10 C11 C12 1.8(14) .
C16 C10 C11 C12 179.5(10) .
Cd3 O6 C12 O7 10.5(10) .
Cd3 O6 C12 C11 -166.5(8) .
Cd3 O7 C12 O6 -10.9(11) .
Cd3 O7 C12 C11 166.2(7) .
C10 C11 C12 O6 -133.4(10) .
C13 C11 C12 O6 50.9(13) .
C10 C11 C12 O7 49.5(14) .
C13 C11 C12 O7 -126.2(10) .
C10 C11 C12 Cd3 135(3) .
C13 C11 C12 Cd3 -41(4) .
C10 C11 C13 C14 2.8(16) .
C12 C11 C13 C14 178.8(11) .
C11 C13 C14 C15 -0.7(19) .
C13 C14 C15 C16 0(2) .
C14 C15 C16 C10 -2.3(19) .
O5 C10 C16 C15 -178.0(10) .
C11 C10 C16 C15 4.5(16) .
Cd2 O9 C17 O8 -9.0(12) 2_675
Cd2 O9 C17 C18 175.2(9) 2_675
Cd2 O8 C17 O9 9.2(13) 2_675
Cd2 O8 C17 C18 -175.0(9) 2_675
O9 C17 C18 C24 175.5(11) .
O8 C17 C18 C24 -0.5(17) .
O9 C17 C18 C19 -5.5(16) .
O8 C17 C18 C19 178.5(10) .
C24 C18 C19 C20 -0.7(16) .
C17 C18 C19 C20 -179.7(9) .
C18 C19 C20 C22 0.4(16) .
C18 C19 C20 C21 -177.1(10) .
Cd3 O10 C21 O11 4.6(11) 1_666
Cd3 O10 C21 C20 -173.3(8) 1_666
Cd3 O11 C21 O10 -4.2(10) 1_666
Cd3 O11 C21 C20 173.7(8) 1_666
C22 C20 C21 O10 -13.8(15) .
C19 C20 C21 O10 163.6(10) .
C22 C20 C21 O11 168.2(10) .
C19 C20 C21 O11 -14.3(15) .
C19 C20 C22 C23 2(2) .
C21 C20 C22 C23 179.1(13) .
C20 C22 C23 C24 -3(2) .
C20 C22 C23 C25 173.6(14) .
C19 C18 C24 C23 -1(2) .
C17 C18 C24 C23 178.0(13) .
C22 C23 C24 C18 3(2) .
C25 C23 C24 C18 -173.7(15) .
C22 C23 C25 O12 160.6(14) .
C24 C23 C25 O12 -23(2) .
C26 O12 C25 C23 -86.1(18) .
C25 O12 C26 C27 -175.6(14) .
C25 O12 C26 C32 1(2) .
O12 C26 C27 C29 -171.4(15) .
C32 C26 C27 C29 12(3) .
O12 C26 C27 C28 -5(3) .
C32 C26 C27 C28 179.2(17) .
Cd1 O14 C28 O13 9(2) .
Cd1 O14 C28 C27 176.3(17) .
Cd1 O13 C28 O14 -10(2) .
Cd1 O13 C28 C27 -177.6(14) .
C29 C27 C28 O14 88(3) .
C26 C27 C28 O14 -78(3) .
C29 C27 C28 O13 -103(2) .
C26 C27 C28 O13 91(2) .
C26 C27 C29 C30 -18(2) .
C28 C27 C29 C30 174.7(14) .
C27 C29 C30 C31 12.8(16) .
C29 C30 C31 C32 0.0 .
C30 C31 C32 C26 -5.9(15) .
O12 C26 C32 C31 -176.2(12) .
C27 C26 C32 C31 0(2) .
C37 N1 C33 C34 2(2) .
Cd1 N1 C33 C34 -166.5(12) .
N1 C33 C34 C35 -3(3) .
C33 C34 C35 C36 1(3) .
C34 C35 C36 C37 2(3) .
C33 N1 C37 C36 1.8(19) .
Cd1 N1 C37 C36 170.3(11) .
C33 N1 C37 C38 -177.9(11) .
Cd1 N1 C37 C38 -9.3(13) .
C35 C36 C37 N1 -4(2) .
C35 C36 C37 C38 176.0(16) .
C42 N2 C38 C39 -2.8(17) .
Cd1 N2 C38 C39 171.2(9) .
C42 N2 C38 C37 177.5(10) .
Cd1 N2 C38 C37 -8.6(13) .
N1 C37 C38 N2 11.9(15) .
C36 C37 C38 N2 -167.7(12) .
N1 C37 C38 C39 -167.8(11) .
C36 C37 C38 C39 13(2) .
N2 C38 C39 C40 1(2) .
C37 C38 C39 C40 -179.4(13) .
C38 C39 C40 C41 2(2) .
C39 C40 C41 C42 -3(2) .
C38 N2 C42 C41 1.9(18) .
Cd1 N2 C42 C41 -171.8(9) .
C40 C41 C42 N2 1(2) .
C47 N3 C43 C44 -1(2) .
Cd2 N3 C43 C44 175.5(15) .
N3 C43 C44 C45 -1(3) .
C43 C44 C45 C46 3(4) .
C44 C45 C46 C47 -3(4) .
C43 N3 C47 C46 1(2) .
Cd2 N3 C47 C46 -175.9(14) .
C43 N3 C47 C48 -177.9(12) .
Cd2 N3 C47 C48 5.3(15) .
C45 C46 C47 N3 1(3) .
C45 C46 C47 C48 179.9(19) .
C52 N4 C48 C49 -2(2) .
Cd2 N4 C48 C49 173.9(13) .
C52 N4 C48 C47 178.5(11) .
Cd2 N4 C48 C47 -5.8(16) .
N3 C47 C48 N4 0.3(19) .
C46 C47 C48 N4 -178.5(16) .
N3 C47 C48 C49 -179.5(14) .
C46 C47 C48 C49 2(3) .
N4 C48 C49 C50 3(3) .
C47 C48 C49 C50 -177.5(19) .
C48 C49 C50 C51 -3(4) .
C49 C50 C51 C52 2(4) .
C48 N4 C52 C51 1(2) .
Cd2 N4 C52 C51 -174.6(12) .
C50 C51 C52 N4 -1(3) .
C57 N5 C53 C54 -1(3) .
Cd3 N5 C53 C54 179.5(15) .
N5 C53 C54 C55 -1(3) .
C53 C54 C55 C56 3(4) .
C54 C55 C56 C57 -2(4) .
C53 N5 C57 C58 179.1(16) .
Cd3 N5 C57 C58 -1.6(18) .
C53 N5 C57 C56 3(2) .
Cd3 N5 C57 C56 -178.1(11) .
C55 C56 C57 N5 -1(3) .
C55 C56 C57 C58 -178(2) .
C62 N6 C58 C59 3(3) .
Cd3 N6 C58 C59 -165.4(17) .
C62 N6 C58 C57 178.3(16) .
Cd3 N6 C58 C57 10(2) .
N5 C57 C58 N6 -6(3) .
C56 C57 C58 N6 170.7(16) .
N5 C57 C58 C59 169.8(17) .
C56 C57 C58 C59 -14(3) .
N6 C58 C59 C60 -3(4) .
C57 C58 C59 C60 -179(2) .
C58 C59 C60 C61 1(4) .
C59 C60 C61 C62 1(3) .
C58 N6 C62 C61 0(3) .
Cd3 N6 C62 C61 167.4(14) .
C60 C61 C62 N6 -2(3) .
